data_2237118
loop_
_publ_author_name
'Sugumar, Paramasivam'
'Sankari, Subramaniyan'
'Manisankar, Paramasivam'
'Ponnuswamy, Mondikalipudur Nanjappa Gounder'

_publ_section_title
;
 4-(5-Chlorothiophen-2-yl)-1,2,3-selenadiazole
;
_journal_coeditor_code BT6854
_journal_issue 1
_journal_name_full 'Acta Crystallographica Section E'
_journal_page_first o65
_journal_paper_doi 10.1107/S1600536812049549
_journal_volume 69
_journal_year 2013
_chemical_formula_iupac 'C6 H3 Cl N2 S Se'
_chemical_formula_moiety 'C6 H3 Cl N2 S Se'
_chemical_formula_sum 'C6 H3 Cl N2 S Se'
_chemical_formula_weight 249.57
_chemical_name_systematic
;
4-(5-Chlorothiophen-2-yl)-1,2,3-selenadiazole
;
_space_group_IT_number 14
_symmetry_cell_setting monoclinic
_symmetry_space_group_name_Hall '-P 2ybc'
_symmetry_space_group_name_H-M 'P 1 21/c 1'
_atom_sites_solution_hydrogens geom
_atom_sites_solution_primary direct
_atom_sites_solution_secondary difmap
_audit_creation_method SHELXL-97
_cell_angle_alpha 90.00
_cell_angle_beta 110.257(3)
_cell_angle_gamma 90.00
_cell_formula_units_Z 4
_cell_length_a 6.0412(3)
_cell_length_b 19.5870(11)
_cell_length_c 7.2010(4)
_cell_measurement_reflns_used 1558
_cell_measurement_temperature 293(2)
_cell_measurement_theta_max 28.32
_cell_measurement_theta_min 2.08
_cell_volume 799.38(8)
_computing_cell_refinement 'SAINT (Bruker, 2008)'
_computing_data_collection 'APEX2 (Bruker, 2008)'
_computing_data_reduction 'SAINT (Bruker, 2008)'
_computing_molecular_graphics 'ORTEP-3 (Farrugia, 2012)'
_computing_publication_material 'SHELXL97 (Sheldrick, 2008) and PLATON (Spek, 2009)'
_computing_structure_refinement 'SHELXL97 (Sheldrick, 2008)'
_computing_structure_solution 'SHELXS97 (Sheldrick, 2008)'
_diffrn_ambient_temperature 293(2)
_diffrn_measured_fraction_theta_full 0.998
_diffrn_measured_fraction_theta_max 0.998
_diffrn_measurement_device_type 'Bruker SMART APEX CCD detector'
_diffrn_measurement_method '\w scans'
_diffrn_radiation_monochromator graphite
_diffrn_radiation_source 'fine-focus sealed tube'
_diffrn_radiation_type MoK\a
_diffrn_radiation_wavelength 0.71073
_diffrn_reflns_av_R_equivalents 0.0440
_diffrn_reflns_av_sigmaI/netI 0.0435
_diffrn_reflns_limit_h_max 6
_diffrn_reflns_limit_h_min -8
_diffrn_reflns_limit_k_max 26
_diffrn_reflns_limit_k_min -25
_diffrn_reflns_limit_l_max 9
_diffrn_reflns_limit_l_min -9
_diffrn_reflns_number 7064
_diffrn_reflns_theta_full 28.32
_diffrn_reflns_theta_max 28.32
_diffrn_reflns_theta_min 2.08
_exptl_absorpt_coefficient_mu 5.219
_exptl_absorpt_correction_T_max 0.391
_exptl_absorpt_correction_T_min 0.330
_exptl_absorpt_correction_type multi-scan
_exptl_absorpt_process_details '(SADABS; Bruker, 2008)'
_exptl_crystal_colour 'White crystalline'
_exptl_crystal_density_diffrn 2.074
_exptl_crystal_density_method 'not measured'
_exptl_crystal_description Black
_exptl_crystal_F_000 480
_exptl_crystal_size_max 0.22
_exptl_crystal_size_mid 0.20
_exptl_crystal_size_min 0.18
_refine_diff_density_max 0.444
_refine_diff_density_min -0.521
_refine_ls_extinction_method none
_refine_ls_goodness_of_fit_ref 1.010
_refine_ls_hydrogen_treatment constr
_refine_ls_matrix_type full
_refine_ls_number_parameters 100
_refine_ls_number_reflns 1978
_refine_ls_number_restraints 0
_refine_ls_restrained_S_all 1.010
_refine_ls_R_factor_all 0.0529
_refine_ls_R_factor_gt 0.0390
_refine_ls_shift/su_max 0.001
_refine_ls_shift/su_mean 0.000
_refine_ls_structure_factor_coef Fsqd
_refine_ls_weighting_details 'calc w=1/[\s^2^(Fo^2^)+(0.0716P)^2^+0.3075P] where P=(Fo^2^+2Fc^2^)/3'
_refine_ls_weighting_scheme calc
_refine_ls_wR_factor_gt 0.1139
_refine_ls_wR_factor_ref 0.1214
_reflns_number_gt 1558
_reflns_number_total 1978
_reflns_threshold_expression I>2sigma(I)
_cod_data_source_file bt6854.cif
_cod_data_source_block I
_cod_original_cell_volume 799.38(7)
_cod_original_sg_symbol_H-M 'P 21/c'
_cod_database_code 2237118
_cod_database_fobs_code 2237118

loop_
_symmetry_equiv_pos_as_xyz
'x, y, z'
'-x, y+1/2, -z+1/2'
'-x, -y, -z'
'x, -y-1/2, z-1/2'

loop_
_atom_site_type_symbol
_atom_site_label
_atom_site_fract_x
_atom_site_fract_y
_atom_site_fract_z
_atom_site_U_iso_or_equiv
_atom_site_adp_type
_atom_site_calc_flag
_atom_site_refinement_flags
_atom_site_occupancy
_atom_site_symmetry_multiplicity
C C1 0.3771(6) 0.60797(19) 0.2132(5) 0.0397(7) Uani d . 1 1
H H1 0.5288 0.6078 0.2081 0.048 Uiso calc R 1 1
C C2 0.2578(6) 0.55180(18) 0.2343(4) 0.0333(7) Uani d . 1 1
C C3 0.3344(6) 0.48114(17) 0.2494(5) 0.0328(7) Uani d . 1 1
C C4 0.5358(6) 0.45391(19) 0.2353(5) 0.0412(8) Uani d . 1 1
H H4 0.6532 0.4799 0.2134 0.049 Uiso calc R 1 1
C C5 0.5478(6) 0.38256(19) 0.2573(5) 0.0413(8) Uani d . 1 1
H H5 0.6726 0.3562 0.2502 0.050 Uiso calc R 1 1
C C6 0.3579(6) 0.35688(18) 0.2896(5) 0.0376(7) Uani d . 1 1
Cl Cl1 0.29911(17) 0.27326(5) 0.32523(15) 0.0529(3) Uani d . 1 1
N N1 -0.0347(5) 0.62617(17) 0.2239(5) 0.0482(8) Uani d . 1 1
N N2 0.0334(5) 0.56419(16) 0.2406(4) 0.0428(7) Uani d . 1 1
S S1 0.15880(15) 0.41890(5) 0.29606(14) 0.0408(2) Uani d . 1 1
Se Se1 0.19762(7) 0.684213(19) 0.19625(6) 0.04757(18) Uani d . 1 1

loop_
_atom_site_aniso_label
_atom_site_aniso_U_11
_atom_site_aniso_U_22
_atom_site_aniso_U_33
_atom_site_aniso_U_12
_atom_site_aniso_U_13
_atom_site_aniso_U_23
C1 0.0304(16) 0.0409(19) 0.0469(18) 0.0004(14) 0.0120(14) -0.0018(15)
C2 0.0271(15) 0.0379(18) 0.0349(15) -0.0008(12) 0.0107(12) -0.0014(13)
C3 0.0286(15) 0.0333(16) 0.0368(15) -0.0044(13) 0.0120(13) -0.0002(13)
C4 0.0325(17) 0.0404(19) 0.056(2) -0.0015(14) 0.0216(15) 0.0038(16)
C5 0.0336(17) 0.042(2) 0.055(2) 0.0011(14) 0.0232(16) -0.0024(16)
C6 0.0353(17) 0.0351(18) 0.0427(17) -0.0030(14) 0.0138(14) -0.0027(14)
Cl1 0.0501(6) 0.0375(5) 0.0727(6) -0.0066(4) 0.0234(5) 0.0031(4)
N1 0.0335(15) 0.0461(19) 0.068(2) 0.0029(13) 0.0221(15) 0.0005(15)
N2 0.0308(14) 0.0443(18) 0.0577(18) -0.0008(13) 0.0208(13) -0.0007(14)
S1 0.0289(4) 0.0409(5) 0.0559(5) -0.0041(3) 0.0190(4) 0.0004(4)
Se1 0.0375(2) 0.0371(3) 0.0659(3) 0.00047(14) 0.01514(19) 0.00089(16)

loop_
_atom_type_symbol
_atom_type_description
_atom_type_scat_dispersion_real
_atom_type_scat_dispersion_imag
_atom_type_scat_source
C C 0.0033 0.0016 'International Tables Vol C Tables 4.2.6.8 and 6.1.1.4'
H H 0.0000 0.0000 'International Tables Vol C Tables 4.2.6.8 and 6.1.1.4'
Cl Cl 0.1484 0.1585 'International Tables Vol C Tables 4.2.6.8 and 6.1.1.4'
N N 0.0061 0.0033 'International Tables Vol C Tables 4.2.6.8 and 6.1.1.4'
S S 0.1246 0.1234 'International Tables Vol C Tables 4.2.6.8 and 6.1.1.4'
Se Se -0.0929 2.2259 'International Tables Vol C Tables 4.2.6.8 and 6.1.1.4'

loop_
_geom_angle_atom_site_label_1
_geom_angle_atom_site_label_2
_geom_angle_atom_site_label_3
_geom_angle
C2 C1 Se1 110.2(3)
C2 C1 H1 124.9
Se1 C1 H1 124.9
C1 C2 N2 115.1(3)
C1 C2 C3 128.0(3)
N2 C2 C3 116.9(3)
C4 C3 C2 129.5(3)
C4 C3 S1 111.3(3)
C2 C3 S1 119.2(2)
C3 C4 C5 113.1(3)
C3 C4 H4 123.4
C5 C4 H4 123.4
C6 C5 C4 112.2(3)
C6 C5 H5 123.9
C4 C5 H5 123.9
C5 C6 Cl1 128.1(3)
C5 C6 S1 112.7(3)
Cl1 C6 S1 119.2(2)
N2 N1 Se1 111.1(2)
N1 N2 C2 116.7(3)
C3 S1 C6 90.63(17)
C1 Se1 N1 86.89(15)

loop_
_geom_bond_atom_site_label_1
_geom_bond_atom_site_label_2
_geom_bond_distance
C1 C2 1.352(5)
C1 Se1 1.825(4)
C1 H1 0.9300
C2 N2 1.394(4)
C2 C3 1.451(5)
C3 C4 1.364(5)
C3 S1 1.724(3)
C4 C5 1.406(5)
C4 H4 0.9300
C5 C6 1.345(5)
C5 H5 0.9300
C6 Cl1 1.714(4)
C6 S1 1.721(4)
N1 N2 1.274(4)
N1 Se1 1.870(3)

loop_
_geom_hbond_atom_site_label_D
_geom_hbond_atom_site_label_H
_geom_hbond_atom_site_label_A
_geom_hbond_site_symmetry_A
_geom_hbond_distance_DH
_geom_hbond_distance_HA
_geom_hbond_distance_DA
_geom_hbond_angle_DHA
C1 H1 N1 1_655 0.93 2.62 3.545(5) 170.7

loop_
_geom_torsion_atom_site_label_1
_geom_torsion_atom_site_label_2
_geom_torsion_atom_site_label_3
_geom_torsion_atom_site_label_4
_geom_torsion
Se1 C1 C2 N2 -0.7(4)
Se1 C1 C2 C3 178.8(3)
C1 C2 C3 C4 -4.0(6)
N2 C2 C3 C4 175.4(3)
C1 C2 C3 S1 174.7(3)
N2 C2 C3 S1 -5.8(4)
C2 C3 C4 C5 -179.7(3)
S1 C3 C4 C5 1.4(4)
C3 C4 C5 C6 -0.7(5)
C4 C5 C6 Cl1 -179.8(3)
C4 C5 C6 S1 -0.4(4)
Se1 N1 N2 C2 -0.3(4)
C1 C2 N2 N1 0.7(5)
C3 C2 N2 N1 -178.8(3)
C4 C3 S1 C6 -1.4(3)
C2 C3 S1 C6 179.7(3)
C5 C6 S1 C3 1.0(3)
Cl1 C6 S1 C3 -179.5(2)
C2 C1 Se1 N1 0.4(3)
N2 N1 Se1 C1 -0.1(3)

loop_
_cod_related_entry_id
_cod_related_entry_database
_cod_related_entry_code
1 ChemSpider 30658270
